data_4000331
_journal_name_full 'Chemistry of Materials'
_journal_paper_doi 10.1021/cm034351z
_journal_year 2003
_chemical_formula_moiety 'C9 H18 F3 Li O7 S'
_chemical_formula_sum 'C9 H18 F3 Li O7 S'
_chemical_formula_weight 334.23
_chemical_name_common 01293y
_space_group_IT_number 14
_symmetry_cell_setting monoclinic
_symmetry_space_group_name_Hall '-P 2ybc'
_symmetry_space_group_name_H-M 'P 1 21/c 1'
_atom_sites_solution_hydrogens geom
_atom_sites_solution_primary direct
_atom_sites_solution_secondary 'difference Fourier synthesis'
_cell_angle_alpha 90.00
_cell_angle_beta 97.281(2)
_cell_angle_gamma 90.00
_cell_formula_units_Z 4
_cell_length_a 13.017(2)
_cell_length_b 6.3311(9)
_cell_length_c 18.692(3)
_cell_measurement_reflns_used 3215
_cell_measurement_temperature 173(2)
_cell_measurement_theta_max 27.2
_cell_measurement_theta_min 2.5
_cell_volume 1528.0(4)
_exptl_absorpt_coefficient_mu 0.270
_exptl_absorpt_correction_T_max 0.932
_exptl_absorpt_correction_T_min 0.919
_exptl_absorpt_correction_type multi-scan
_exptl_absorpt_process_details 'SADABS 2.03 (Sheldrick, 2000)'
_exptl_crystal_colour colorless
_exptl_crystal_density_diffrn 1.453
_exptl_crystal_density_meas ?
_exptl_crystal_density_method .
_exptl_crystal_description block
_exptl_crystal_F_000 696
_exptl_crystal_size_max 0.36
_exptl_crystal_size_mid 0.26
_exptl_crystal_size_min 0.26
_refine_ls_extinction_coef ?
_refine_ls_extinction_method none
_refine_ls_goodness_of_fit_ref 1.113
_refine_ls_hydrogen_treatment constr
_refine_ls_matrix_type full
_refine_ls_number_parameters 200
_refine_ls_number_reflns 3480
_refine_ls_number_restraints 0
_refine_ls_restrained_S_all 1.113
_refine_ls_R_factor_all 0.0680
_refine_ls_R_factor_gt 0.0549
_refine_ls_shift/su_max 0.000
_refine_ls_shift/su_mean 0.000
_refine_ls_structure_factor_coef Fsqd
_refine_ls_weighting_details 'calc w=1/[\s^2^(Fo^2^)+(0.0458P)^2^+1.910P] where P=(Fo^2^+2Fc^2^)/3'
_refine_ls_weighting_scheme calc
_refine_ls_wR_factor_gt 0.1412
_refine_ls_wR_factor_ref 0.1464
_cod_depositor_comments
;
The following automatic conversions were performed:
'_symmetry_cell_setting' value 'Monoclinic' changed to 'monoclinic'
according to '/home/saulius/struct/CIF-dictionaries/cif_core.dic'
dictionary named 'cif_core.dic' version 2.4.1 from
2010-06-29.

'_exptl_absorpt_correction_type' value 'multiscan' changed to
'multi-scan' according to
'/home/saulius/struct/CIF-dictionaries/cif_core.dic' dictionary named
'cif_core.dic' version 2.4.1 from 2010-06-29.

Automatic conversion script
Id: cif_fix_enum 1527 2010-12-29 10:47:43Z saulius 

The following automatic conversions were performed:

'_atom_sites_solution_primary' value 'direct methods' was changed to
'direct'.

'_atom_sites_solution_hydrogens' value 'placed geometrically' was
changed to 'geom'.

Automatic conversion script
Id: cif_fix_values 6452 2018-10-05 10:23:21Z andrius 
;
_cod_original_sg_symbol_H-M P2(1)/c
_cod_database_code 4000331

loop_
_symmetry_equiv_pos_as_xyz
'x, y, z'
'-x, y+1/2, -z+1/2'
'-x, -y, -z'
'x, -y-1/2, z-1/2'

loop_
_atom_site_label
_atom_site_type_symbol
_atom_site_fract_x
_atom_site_fract_y
_atom_site_fract_z
_atom_site_U_iso_or_equiv
_atom_site_adp_type
_atom_site_occupancy
_atom_site_symmetry_multiplicity
_atom_site_calc_flag
_atom_site_refinement_flags
_atom_site_disorder_assembly
_atom_site_disorder_group
Li1 Li 0.2348(3) 0.1109(7) 0.6970(2) 0.0337(9) Uani 1 1 d . . .
S1 S 0.21867(7) 0.12351(14) 0.87181(5) 0.0325(2) Uani 0.7224(13) 1 d P A 1
O5 O 0.1343(2) -0.0128(5) 0.88209(17) 0.0508(7) Uani 0.7224(13) 1 d P A 1
C9 C 0.3282(3) 0.0051(7) 0.9276(2) 0.0418(9) Uani 0.7224(13) 1 d P A 1
F1 F 0.4157(2) 0.1072(6) 0.92315(19) 0.0807(9) Uani 0.7224(13) 1 d P A 1
S1' S 0.2764(2) 0.1775(4) 0.87223(12) 0.0325(2) Uani 0.2776(13) 1 d P A 2
O5' O 0.3866(5) 0.2225(13) 0.8799(5) 0.0508(7) Uani 0.2776(13) 1 d P A 2
C9' C 0.2698(9) -0.0540(19) 0.9273(6) 0.0418(9) Uani 0.2776(13) 1 d P A 2
F1' F 0.1721(5) -0.1229(16) 0.9258(5) 0.0807(9) Uani 0.2776(13) 1 d P A 2
O6 O 0.21405(19) 0.3326(3) 0.90028(12) 0.0548(6) Uani 1 1 d . . .
O7 O 0.24731(19) 0.1085(3) 0.80071(10) 0.0533(6) Uani 1 1 d . . .
F2 F 0.33827(16) -0.2007(3) 0.90839(10) 0.0651(6) Uani 1 1 d . . .
F3 F 0.31077(17) -0.0005(3) 0.99676(9) 0.0654(6) Uani 1 1 d . . .
C1 C 0.1023(2) 1.3308(5) 0.57292(15) 0.0431(7) Uani 1 1 d . . .
H1A H 0.1496 1.4484 0.5867 0.065 Uiso 1 1 calc R . .
H1B H 0.0314 1.3846 0.5623 0.065 Uiso 1 1 calc R . .
H1C H 0.1224 1.2610 0.5300 0.065 Uiso 1 1 calc R . .
O1 O 0.10734(13) 1.1815(3) 0.63129(9) 0.0350(4) Uani 1 1 d . . .
C2 C 0.0404(2) 1.0054(5) 0.61377(16) 0.0437(7) Uani 1 1 d . . .
H2A H 0.0577 0.9357 0.5694 0.052 Uiso 1 1 calc R . .
H2B H -0.0325 1.0531 0.6053 0.052 Uiso 1 1 calc R . .
C3 C 0.0549(2) 0.8534(4) 0.67597(17) 0.0419(6) Uani 1 1 d . . .
H3A H 0.0348 0.9208 0.7199 0.050 Uiso 1 1 calc R . .
H3B H 0.0114 0.7265 0.6649 0.050 Uiso 1 1 calc R . .
O2 O 0.16222(13) 0.7961(3) 0.68688(9) 0.0327(4) Uani 1 1 d . . .
C4 C 0.18348(14) 0.6434(3) 0.74355(10) 0.0346(5) Uani 1 1 d . . .
H4A H 0.1389 0.5177 0.7327 0.041 Uiso 1 1 calc R . .
H4B H 0.1679 0.7046 0.7897 0.041 Uiso 1 1 calc R . .
C5 C 0.29531(14) 0.5796(3) 0.75016(10) 0.0354(6) Uani 1 1 d R A .
H5A H 0.3390 0.7059 0.7454 0.042 Uiso 1 1 d R . .
H5B H 0.3164 0.5161 0.7983 0.042 Uiso 1 1 d R . .
O3 O 0.31048(12) 0.4299(3) 0.69503(9) 0.0318(4) Uani 1 1 d . . .
C6 C 0.41652(19) 0.3670(4) 0.69913(15) 0.0389(6) Uani 1 1 d . A .
H6A H 0.4394 0.3010 0.7465 0.047 Uiso 1 1 calc R . .
H6B H 0.4609 0.4914 0.6935 0.047 Uiso 1 1 calc R . .
C7 C 0.4248(2) 0.2119(4) 0.63965(15) 0.0386(6) Uani 1 1 d . . .
H7A H 0.4050 0.2801 0.5922 0.046 Uiso 1 1 calc R A .
H7B H 0.4969 0.1605 0.6417 0.046 Uiso 1 1 calc R . .
O4 O 0.35665(14) 0.0392(3) 0.64862(10) 0.0366(4) Uani 1 1 d . . .
C8 C 0.3494(2) -0.1051(5) 0.58848(16) 0.0492(7) Uani 1 1 d . . .
H8A H 0.4176 -0.1204 0.5721 0.074 Uiso 1 1 calc R A .
H8B H 0.3000 -0.0499 0.5490 0.074 Uiso 1 1 calc R . .
H8C H 0.3255 -0.2431 0.6035 0.074 Uiso 1 1 calc R . .
